data_7245132
loop_
_publ_author_name
'Xu, Yuangang'
'Xu, Ze'
'Zhang, Xiaopeng'
'Hou, Tianyang'
'Lu, Ming'

_publ_section_title
;
 [Na4(N5)4(H2O)2]&#x00B7;H2O&#x00B7;2MeOH: a honeycomb-like sodium
 pentazolate framework with helical chains
;
_journal_name_full CrystEngComm
_journal_paper_doi 10.1039/D2CE00713D
_journal_year 2022
_chemical_formula_moiety 'H2 N10 Na2 O, 0.5(H2 O), C H4 O'
_chemical_formula_sum 'C H7 N10 Na2 O2.5'
_chemical_formula_weight 245.15
_space_group_crystal_system trigonal
_space_group_IT_number 154
_space_group_name_Hall 'P 32 2"'
_space_group_name_H-M_alt 'P 32 2 1'
_atom_sites_solution_hydrogens mixed
_atom_sites_solution_primary dual
_audit_creation_date 2019-01-30
_audit_creation_method
;
Olex2 1.2
(compiled 2018.05.29 svn.r3508 for OlexSys, GUI svn.r5506)
;
_audit_update_record
;
2019-01-30 deposited with the CCDC.	2022-06-30 downloaded from the CCDC.
;
_cell_angle_alpha 90
_cell_angle_beta 90
_cell_angle_gamma 120
_cell_formula_units_Z 6
_cell_length_a 9.6556(6)
_cell_length_b 9.6556(6)
_cell_length_c 18.7426(9)
_cell_measurement_reflns_used 9535
_cell_measurement_temperature 100
_cell_measurement_theta_max 27.462
_cell_measurement_theta_min 2.670
_cell_volume 1513.28(15)
_computing_cell_refinement 'SAINT V8.38A (?, 2016)'
_computing_data_collection 'SAINT V8.38A (?, 2016)'
_computing_data_reduction 'SAINT V8.38A (?, 2016)'
_computing_molecular_graphics 'Olex2 (Dolomanov et al., 2009)'
_computing_publication_material 'Olex2 (Dolomanov et al., 2009)'
_computing_structure_refinement 'ShelXL (Sheldrick, 2015)'
_computing_structure_solution 'ShelXT (Sheldrick, 2015)'
_diffrn_ambient_temperature 100.0
_diffrn_measured_fraction_theta_full 0.972
_diffrn_measured_fraction_theta_max 0.977
_diffrn_measurement_device_type 'Bruker APEX-II CCD'
_diffrn_measurement_method '\f and \w scans'
_diffrn_radiation_type MoK\a
_diffrn_radiation_wavelength 0.71073
_diffrn_reflns_av_R_equivalents 0.0813
_diffrn_reflns_av_unetI/netI 0.0678
_diffrn_reflns_Laue_measured_fraction_full 0.972
_diffrn_reflns_Laue_measured_fraction_max 0.977
_diffrn_reflns_limit_h_max 12
_diffrn_reflns_limit_h_min -12
_diffrn_reflns_limit_k_max 12
_diffrn_reflns_limit_k_min -12
_diffrn_reflns_limit_l_max 22
_diffrn_reflns_limit_l_min -24
_diffrn_reflns_number 12964
_diffrn_reflns_point_group_measured_fraction_full 0.971
_diffrn_reflns_point_group_measured_fraction_max 0.976
_diffrn_reflns_theta_full 25.242
_diffrn_reflns_theta_max 27.531
_diffrn_reflns_theta_min 2.667
_diffrn_standards_number 0
_exptl_absorpt_coefficient_mu 0.208
_exptl_absorpt_correction_T_max 0.6403
_exptl_absorpt_correction_T_min 0.5493
_exptl_absorpt_correction_type multi-scan
_exptl_absorpt_process_details
'SADABS-2016/2 (Bruker,2016/2) was used for absorption correction. wR2(int) was 0.1717 before and 0.1205 after correction. The Ratio of minimum to maximum transmission is 0.8579. The \l/2 correction factor is Not present.'
_exptl_crystal_colour colourless
_exptl_crystal_colour_primary colourless
_exptl_crystal_density_diffrn 1.614
_exptl_crystal_description needle
_exptl_crystal_F_000 750
_exptl_crystal_size_max 0.08
_exptl_crystal_size_mid 0.05
_exptl_crystal_size_min 0.04
_refine_diff_density_max 0.548
_refine_diff_density_min -0.376
_refine_diff_density_rms 0.093
_refine_ls_abs_structure_details
;
 Flack x determined using 793 quotients [(I+)-(I-)]/[(I+)+(I-)]
 (Parsons, Flack and Wagner, Acta Cryst. B69 (2013) 249-259).
;
_refine_ls_abs_structure_Flack -0.2(2)
_refine_ls_extinction_method none
_refine_ls_goodness_of_fit_ref 1.046
_refine_ls_hydrogen_treatment constr
_refine_ls_matrix_type full
_refine_ls_number_parameters 147
_refine_ls_number_reflns 2285
_refine_ls_number_restraints 4
_refine_ls_restrained_S_all 1.056
_refine_ls_R_factor_all 0.0587
_refine_ls_R_factor_gt 0.0551
_refine_ls_shift/su_max 0.000
_refine_ls_shift/su_mean 0.000
_refine_ls_structure_factor_coef Fsqd
_refine_ls_weighting_details 'w=1/[\s^2^(Fo^2^)+(0.0970P)^2^] where P=(Fo^2^+2Fc^2^)/3'
_refine_ls_weighting_scheme calc
_refine_ls_wR_factor_gt 0.1412
_refine_ls_wR_factor_ref 0.1444
_reflns_Friedel_coverage 0.708
_reflns_Friedel_fraction_full 0.969
_reflns_Friedel_fraction_max 0.973
_reflns_number_gt 2143
_reflns_number_total 2285
_reflns_threshold_expression 'I > 2\s(I)'
_cod_data_source_file d2ce00713d2.cif
_cod_data_source_block 22019102331_0m
_cod_original_cell_volume 1513.3(2)
_cod_original_formula_sum 'C H7 N10 Na2 O2.50'
_cod_database_code 7245132
_shelx_shelxl_version_number 2018/3
_shelx_space_group_comment
;
The symmetry employed for this shelxl refinement is uniquely defined
by the following loop, which should always be used as a source of
symmetry information in preference to the above space-group names.
They are only intended as comments.
;
_shelx_estimated_absorpt_t_max 0.992
_shelx_estimated_absorpt_t_min 0.984
_olex2_refinement_description
;
1. Twinned data refinement
 Scales: 0.643(4)
 0.357(4)
2. Fixed Uiso
 At 1.5 times of:
  All C(H,H,H) groups, {H3A,H3B} of O3, All O(H) groups
 At 1.2 times of:
  {H1A,H1B} of O1
3. Restrained distances
 O1-H1B = O1-H1A
 0.86 with sigma of 0.005
 H2-H3B
 2.1 with sigma of 0.005
 H1B-H1A
 1.39 with sigma of 0.005
4. Others
 Fixed Sof: H3A(0.5) H3B(0.5)
5.a Riding coordinates:
 O1(H1A,H1B)
5.b Free rotating group:
 O3(H3A,H3B)
5.c Idealised Me refined as rotating group:
 C1(H1C,H1D,H1E)
5.d Idealised tetrahedral OH refined as rotating group:
 O2(H2)
;
_olex2_submission_special_instructions 'No special instructions were received'

loop_
_space_group_symop_operation_xyz
'x, y, z'
'-y, x-y, z+2/3'
'-x+y, -x, z+1/3'
'y, x, -z'
'x-y, -y, -z+1/3'
'-x, -x+y, -z+2/3'

loop_
_atom_site_label
_atom_site_type_symbol
_atom_site_fract_x
_atom_site_fract_y
_atom_site_fract_z
_atom_site_U_iso_or_equiv
_atom_site_adp_type
_atom_site_occupancy
_atom_site_site_symmetry_order
_atom_site_calc_flag
_atom_site_refinement_flags_posn
_atom_site_refinement_flags_adp
_atom_site_refinement_flags_occupancy
_atom_site_disorder_assembly
_atom_site_disorder_group
Na2 Na 0.2518(2) 0.4756(2) 0.78806(10) 0.0083(4) Uani 1 1 d . . . . .
Na1 Na 0.2012(2) 0.7469(2) 0.62081(11) 0.0093(4) Uani 1 1 d . . . . .
N3 N -0.2473(5) 0.3349(6) 0.7082(3) 0.0130(8) Uani 1 1 d . . . . .
N2 N -0.1516(5) 0.3222(5) 0.7551(2) 0.0127(9) Uani 1 1 d . . . . .
N10 N 0.4649(5) 1.1450(5) 0.5869(2) 0.0120(9) Uani 1 1 d . . . . .
N9 N 0.5777(5) 1.2356(5) 0.5416(3) 0.0136(8) Uani 1 1 d . . . . .
N5 N -0.0076(5) 0.5107(5) 0.6823(2) 0.0120(9) Uani 1 1 d . . . . .
N4 N -0.1574(5) 0.4516(5) 0.6627(2) 0.0119(8) Uani 1 1 d . . . . .
N7 N 0.4907(6) 0.9918(5) 0.5127(2) 0.0119(9) Uani 1 1 d . . . . .
O1 O 0.1970(5) 0.2031(5) 0.7668(2) 0.0178(7) Uani 1 1 d D . . . .
H1A H 0.175721 0.131776 0.798675 0.021 Uiso 1 1 d DR . . . .
H1B H 0.114791 0.167106 0.737155 0.021 Uiso 1 1 d DR . . . .
O3 O -0.3215(6) 0.000000 0.666667 0.0323(14) Uani 1 2 d S T P . .
H3A H -0.422032 -0.075946 0.671768 0.049 Uiso 0.5 1 d G . . . .
H3B H -0.310868 0.073601 0.695990 0.049 Uiso 0.5 1 d DG . . . .
N8 N 0.5956(5) 1.1418(5) 0.4949(2) 0.0114(8) Uani 1 1 d . . . . .
N1 N -0.0024(5) 0.4311(5) 0.7390(2) 0.0110(9) Uani 1 1 d . . . . .
N6 N 0.4099(5) 0.9930(5) 0.5694(2) 0.0125(9) Uani 1 1 d . . . . .
O2 O -0.1306(6) -0.0538(6) 0.7606(2) 0.0335(11) Uani 1 1 d . . . . .
H2 H -0.211088 -0.053055 0.743972 0.050 Uiso 1 1 calc DGR . . . .
C1 C -0.1420(12) -0.2014(9) 0.7459(4) 0.0433(19) Uani 1 1 d . . . . .
H1C H -0.192614 -0.274037 0.786261 0.065 Uiso 1 1 calc GR . . . .
H1D H -0.034691 -0.185860 0.738264 0.065 Uiso 1 1 calc GR . . . .
H1E H -0.206600 -0.247706 0.702853 0.065 Uiso 1 1 calc GR . . . .

loop_
_atom_site_aniso_label
_atom_site_aniso_U_11
_atom_site_aniso_U_22
_atom_site_aniso_U_33
_atom_site_aniso_U_23
_atom_site_aniso_U_13
_atom_site_aniso_U_12
Na2 0.0085(9) 0.0106(9) 0.0070(7) 0.0006(7) 0.0003(7) 0.0058(7)
Na1 0.0086(9) 0.0073(9) 0.0089(8) 0.0000(7) 0.0010(8) 0.0018(8)
N3 0.0091(18) 0.014(2) 0.0119(18) 0.0053(18) -0.0024(19) 0.0029(17)
N2 0.010(2) 0.012(2) 0.012(2) 0.0048(17) 0.0015(17) 0.0025(17)
N10 0.014(2) 0.0092(19) 0.011(2) -0.0020(17) 0.0020(18) 0.0050(17)
N9 0.015(2) 0.0099(18) 0.0124(18) 0.002(2) 0.006(2) 0.0039(17)
N5 0.0098(18) 0.011(2) 0.012(2) 0.0010(17) -0.0023(16) 0.0029(17)
N4 0.0082(19) 0.0134(19) 0.0105(19) 0.0031(17) -0.0013(15) 0.0028(17)
N7 0.017(2) 0.0057(17) 0.011(2) 0.0024(16) 0.0039(16) 0.0042(16)
O1 0.0147(17) 0.0112(17) 0.0250(14) 0.0017(16) 0.0000(16) 0.0045(15)
O3 0.028(2) 0.023(3) 0.044(3) -0.011(3) -0.0055(15) 0.0115(16)
N8 0.013(2) 0.0075(18) 0.0101(19) 0.0015(14) 0.0039(17) 0.0029(16)
N1 0.0081(19) 0.012(2) 0.0103(18) 0.0029(16) -0.0011(17) 0.0035(17)
N6 0.011(2) 0.0094(19) 0.014(2) 0.0018(18) 0.0019(16) 0.0032(17)
O2 0.030(2) 0.038(3) 0.033(2) -0.004(2) -0.0006(19) 0.016(2)
C1 0.056(5) 0.034(4) 0.030(4) -0.008(3) -0.003(3) 0.016(4)

loop_
_atom_type_symbol
_atom_type_description
_atom_type_scat_dispersion_real
_atom_type_scat_dispersion_imag
_atom_type_scat_source
C C 0.0033 0.0016 'International Tables Vol C Tables 4.2.6.8 and 6.1.1.4'
H H 0.0000 0.0000 'International Tables Vol C Tables 4.2.6.8 and 6.1.1.4'
N N 0.0061 0.0033 'International Tables Vol C Tables 4.2.6.8 and 6.1.1.4'
Na Na 0.0362 0.0249 'International Tables Vol C Tables 4.2.6.8 and 6.1.1.4'
O O 0.0106 0.0060 'International Tables Vol C Tables 4.2.6.8 and 6.1.1.4'

loop_
_geom_angle_atom_site_label_1
_geom_angle_atom_site_label_2
_geom_angle_atom_site_label_3
_geom_angle
_geom_angle_site_symmetry_1
_geom_angle_site_symmetry_3
_geom_angle_publ_flag
N2 Na2 Na1 129.92(12) 6_556 5_666 ?
N2 Na2 N7 86.72(15) 6_556 3_565 ?
N9 Na2 Na1 130.75(14) 5_676 5_666 ?
N9 Na2 N2 84.24(16) 5_676 6_556 ?
N9 Na2 N4 82.53(16) 5_676 5_666 ?
N9 Na2 N7 93.87(16) 5_676 3_565 ?
N4 Na2 Na1 58.41(11) 5_666 5_666 ?
N4 Na2 N2 166.10(17) 5_666 6_556 ?
N4 Na2 N7 89.93(15) 5_666 3_565 ?
N7 Na2 Na1 60.45(11) 3_565 5_666 ?
O1 Na2 Na1 39.77(10) . 5_666 ?
O1 Na2 N2 105.53(16) . 6_556 ?
O1 Na2 N9 169.68(18) . 5_676 ?
O1 Na2 N4 87.47(14) . 5_666 ?
O1 Na2 N7 83.53(15) . 3_565 ?
O1 Na2 N1 95.24(15) . . ?
N1 Na2 Na1 120.72(12) . 5_666 ?
N1 Na2 N2 89.79(15) . 6_556 ?
N1 Na2 N9 88.03(15) . 5_676 ?
N1 Na2 N4 93.99(15) . 5_666 ?
N1 Na2 N7 175.84(16) . 3_565 ?
N3 Na1 Na2 130.22(13) 5_666 5_566 ?
N3 Na1 N10 80.32(16) 5_666 5_676 ?
N10 Na1 Na2 134.01(12) 5_676 5_566 ?
N5 Na1 Na2 59.94(11) . 5_566 ?
N5 Na1 N3 96.65(16) . 5_666 ?
N5 Na1 N10 86.56(14) . 5_676 ?
N5 Na1 O1 90.35(15) . 5_566 ?
N5 Na1 N8 91.31(15) . 4_456 ?
O1 Na1 Na2 38.74(10) 5_566 5_566 ?
O1 Na1 N3 157.28(17) 5_566 5_666 ?
O1 Na1 N10 121.79(15) 5_566 5_676 ?
O1 Na1 N8 77.83(14) 5_566 4_456 ?
N8 Na1 Na2 59.08(11) 4_456 5_566 ?
N8 Na1 N3 80.42(16) 4_456 5_666 ?
N8 Na1 N10 160.24(16) 4_456 5_676 ?
N6 Na1 Na2 122.49(12) . 5_566 ?
N6 Na1 N3 84.74(15) . 5_666 ?
N6 Na1 N10 89.01(15) . 5_676 ?
N6 Na1 N5 175.06(17) . . ?
N6 Na1 O1 90.13(14) . 5_566 ?
N6 Na1 N8 93.60(15) . 4_456 ?
N2 N3 Na1 132.4(3) . 5_566 ?
N2 N3 N4 108.3(4) . . ?
N4 N3 Na1 115.8(3) . 5_566 ?
N3 N2 Na2 119.5(3) . 6_556 ?
N3 N2 N1 107.8(4) . . ?
N1 N2 Na2 124.9(3) . 6_556 ?
N9 N10 Na1 120.3(3) . 5_676 ?
N9 N10 N6 108.4(4) . . ?
N6 N10 Na1 126.5(3) . 5_676 ?
N10 N9 Na2 130.7(3) . 5_676 ?
N10 N9 N8 108.6(4) . . ?
N8 N9 Na2 119.6(3) . 5_676 ?
N4 N5 Na1 119.1(3) . . ?
N4 N5 N1 109.0(4) . . ?
N1 N5 Na1 131.7(3) . . ?
N3 N4 Na2 130.9(3) . 5_566 ?
N5 N4 Na2 120.5(3) . 5_566 ?
N5 N4 N3 107.3(4) . . ?
N8 N7 Na2 116.8(3) . 2_664 ?
N6 N7 Na2 132.7(3) . 2_664 ?
N6 N7 N8 108.9(4) . . ?
Na2 O1 Na1 101.49(16) . 5_666 ?
Na2 O1 H1A 126.1 . . ?
Na2 O1 H1B 101.2 . . ?
Na1 O1 H1A 104.8 5_666 . ?
Na1 O1 H1B 115.4 5_666 . ?
H1A O1 H1B 108.4 . . ?
H3A O3 H3A 93.5 . 5_556 ?
H3A O3 H3B 104.1 . . ?
H3A O3 H3B 104.1 5_556 5_556 ?
H3A O3 H3B 49.8 . 5_556 ?
H3B O3 H3A 49.8 . 5_556 ?
H3B O3 H3B 146.0 . 5_556 ?
N9 N8 Na1 132.1(3) . 4_566 ?
N7 N8 Na1 120.3(3) . 4_566 ?
N7 N8 N9 106.7(4) . . ?
N2 N1 Na2 130.5(3) . . ?
N2 N1 N5 107.5(4) . . ?
N5 N1 Na2 121.6(3) . . ?
N10 N6 Na1 131.5(3) . . ?
N7 N6 Na1 121.1(3) . . ?
N7 N6 N10 107.3(4) . . ?
C1 O2 H2 109.5 . . ?
O2 C1 H1C 109.5 . . ?
O2 C1 H1D 109.5 . . ?
O2 C1 H1E 109.5 . . ?
H1C C1 H1D 109.5 . . ?
H1C C1 H1E 109.5 . . ?
H1D C1 H1E 109.5 . . ?

loop_
_geom_bond_atom_site_label_1
_geom_bond_atom_site_label_2
_geom_bond_distance
_geom_bond_site_symmetry_2
_geom_bond_publ_flag
Na2 Na1 3.827(3) 5_666 ?
Na2 N2 2.505(5) 6_556 ?
Na2 N9 2.471(5) 5_676 ?
Na2 N4 2.489(5) 5_666 ?
Na2 N7 2.509(5) 3_565 ?
Na2 O1 2.443(4) . ?
Na2 N1 2.449(5) . ?
Na1 N3 2.580(5) 5_666 ?
Na1 N10 2.598(5) 5_676 ?
Na1 N5 2.448(5) . ?
Na1 O1 2.498(4) 5_566 ?
Na1 N8 2.515(5) 4_456 ?
Na1 N6 2.419(5) . ?
N3 N2 1.326(6) . ?
N3 N4 1.332(6) . ?
N2 N1 1.326(6) . ?
N10 N9 1.311(6) . ?
N10 N6 1.328(6) . ?
N9 N8 1.332(6) . ?
N5 N4 1.315(6) . ?
N5 N1 1.326(6) . ?
N7 N8 1.331(6) . ?
N7 N6 1.321(6) . ?
O1 H1A 0.8551 . ?
O1 H1B 0.8856 . ?
O3 H3A 0.8815 . ?
O3 H3A 0.88(16) 5_556 ?
O3 H3B 0.86(6) 5_556 ?
O3 H3B 0.8629 . ?
O2 H2 0.8400 . ?
O2 C1 1.402(10) . ?
C1 H1C 0.9800 . ?
C1 H1D 0.9800 . ?
C1 H1E 0.9800 . ?

loop_
_geom_hbond_atom_site_label_D
_geom_hbond_atom_site_label_H
_geom_hbond_atom_site_label_A
_geom_hbond_distance_DH
_geom_hbond_distance_HA
_geom_hbond_distance_DA
_geom_hbond_angle_DHA
_geom_hbond_site_symmetry_A
_geom_hbond_publ_flag
O1 H1A O2 0.86 2.07 2.816(6) 145.0 6_556 yes
O1 H1B O2 0.89 2.30 2.885(6) 123.3 . yes
O2 H2 O3 0.84 2.01 2.779(7) 151.5 . yes

loop_
_geom_torsion_atom_site_label_1
_geom_torsion_atom_site_label_2
_geom_torsion_atom_site_label_3
_geom_torsion_atom_site_label_4
_geom_torsion
_geom_torsion_site_symmetry_1
_geom_torsion_site_symmetry_2
_geom_torsion_site_symmetry_3
_geom_torsion_site_symmetry_4
_geom_torsion_publ_flag
Na2 N2 N1 Na2 38.4(6) 6_556 . . . ?
Na2 N2 N1 N5 -148.6(3) 6_556 . . . ?
Na2 N9 N8 Na1 -21.9(6) 5_676 . . 4_566 ?
Na2 N9 N8 N7 169.3(3) 5_676 . . . ?
Na2 N7 N8 Na1 22.4(5) 2_664 . . 4_566 ?
Na2 N7 N8 N9 -167.3(3) 2_664 . . . ?
Na2 N7 N6 Na1 -16.7(6) 2_664 . . . ?
Na2 N7 N6 N10 164.3(4) 2_664 . . . ?
Na1 N3 N2 Na2 -6.3(6) 5_566 . . 6_556 ?
Na1 N3 N2 N1 -157.1(4) 5_566 . . . ?
Na1 N3 N4 Na2 -32.2(6) 5_566 . . 5_566 ?
Na1 N3 N4 N5 160.9(3) 5_566 . . . ?
Na1 N10 N9 Na2 -10.6(6) 5_676 . . 5_676 ?
Na1 N10 N9 N8 156.9(3) 5_676 . . . ?
Na1 N10 N6 Na1 26.0(6) 5_676 . . . ?
Na1 N10 N6 N7 -155.3(3) 5_676 . . . ?
Na1 N5 N4 Na2 17.3(5) . . . 5_566 ?
Na1 N5 N4 N3 -174.2(3) . . . . ?
Na1 N5 N1 Na2 -12.7(6) . . . . ?
Na1 N5 N1 N2 173.5(4) . . . . ?
N3 N2 N1 Na2 -172.7(3) . . . . ?
N3 N2 N1 N5 0.3(5) . . . . ?
N2 N3 N4 Na2 166.2(3) . . . 5_566 ?
N2 N3 N4 N5 -0.6(6) . . . . ?
N10 N9 N8 Na1 168.9(4) . . . 4_566 ?
N10 N9 N8 N7 0.2(6) . . . . ?
N9 N10 N6 Na1 -178.7(3) . . . . ?
N9 N10 N6 N7 0.1(6) . . . . ?
N4 N3 N2 Na2 151.0(3) . . . 6_556 ?
N4 N3 N2 N1 0.2(6) . . . . ?
N4 N5 N1 Na2 173.1(3) . . . . ?
N4 N5 N1 N2 -0.7(5) . . . . ?
N8 N7 N6 Na1 179.0(3) . . . . ?
N8 N7 N6 N10 0.0(5) . . . . ?
N1 N5 N4 Na2 -167.6(3) . . . 5_566 ?
N1 N5 N4 N3 0.9(6) . . . . ?
N6 N10 N9 Na2 -167.7(3) . . . 5_676 ?
N6 N10 N9 N8 -0.2(6) . . . . ?
N6 N7 N8 Na1 -170.5(3) . . . 4_566 ?
N6 N7 N8 N9 -0.1(6) . . . . ?

loop_
_twin_individual_id
_twin_individual_mass_fraction_refined
1 0.643(4)
2 0.357(4)
